data_4082404
loop_
_publ_author_name
'Groom, Laura R.'
'Russell, Adam F.'
'Schwarz, Andrew D.'
'Mountford, Philip'

_publ_section_title
;
 Reactions of a Cyclopentadienyl--Amidinate Titanium Benzimidamido Complex
;
_journal_issue 4
_journal_name_full Organometallics
_journal_page_first 1002
_journal_paper_doi 10.1021/om4011752
_journal_volume 33
_journal_year 2014
_chemical_formula_moiety 'C39 H52 F5 N5 O1 Ti1'
_chemical_formula_sum 'C39 H52 F5 N5 O Ti'
_chemical_formula_weight 749.76
_chemical_name_systematic
;
C5Me5Ti{PhC(NiPr)2}{NC(ArF)N(OtBu)}(CNtBu)
;
_space_group_IT_number 56
_symmetry_cell_setting orthorhombic
_symmetry_space_group_name_Hall '-P 2ab 2ac'
_symmetry_space_group_name_H-M 'P c c n'
_atom_sites_solution_hydrogens difmap
_atom_sites_solution_primary direct
_atom_sites_solution_secondary difmap
_cell_angle_alpha 90
_cell_angle_beta 90
_cell_angle_gamma 90
_cell_formula_units_Z 8
_cell_length_a 19.0947(1)
_cell_length_b 33.5176(2)
_cell_length_c 12.3937(1)
_cell_measurement_reflns_used 9811
_cell_measurement_temperature 150
_cell_measurement_theta_max 27
_cell_measurement_theta_min 5
_cell_volume 7932.07(9)
_computing_cell_refinement 'DENZO/SCALEPACK (Otwinowski & Minor, 1997)'
_computing_data_collection 'COLLECT (Nonius, 2001).'
_computing_data_reduction 'DENZO/SCALEPACK (Otwinowski & Minor, 1997)'
_computing_molecular_graphics 'CAMERON (Watkin et al., 1996)'
_computing_publication_material 'CRYSTALS (Betteridge et al., 2003)'
_computing_structure_refinement 'CRYSTALS (Betteridge et al., 2003)'
_computing_structure_solution 'SIR92 (Altomare et al., 1994)'
_diffrn_ambient_temperature 150
_diffrn_measured_fraction_theta_full 0.992
_diffrn_measured_fraction_theta_max 0.992
_diffrn_measurement_device Area
_diffrn_measurement_device_type 'Nonius KappaCCD'
_diffrn_measurement_method \w/2\q
_diffrn_radiation_monochromator graphite
_diffrn_radiation_type 'Mo K\a'
_diffrn_radiation_wavelength 0.71073
_diffrn_reflns_av_R_equivalents 0.038
_diffrn_reflns_limit_h_max 24
_diffrn_reflns_limit_h_min -24
_diffrn_reflns_limit_k_max 43
_diffrn_reflns_limit_k_min -43
_diffrn_reflns_limit_l_max 16
_diffrn_reflns_limit_l_min -16
_diffrn_reflns_number 17242
_diffrn_reflns_theta_full 26.943
_diffrn_reflns_theta_max 27.493
_diffrn_reflns_theta_min 5.127
_diffrn_standards_number 0
_exptl_absorpt_coefficient_mu 0.275
_exptl_absorpt_correction_T_max 0.97
_exptl_absorpt_correction_T_min 0.95
_exptl_absorpt_correction_type multi-scan
_exptl_absorpt_process_details 'DENZO/SCALEPACK (Otwinowski & Minor, 1997)'
_exptl_crystal_colour orange
_exptl_crystal_density_diffrn 1.256
_exptl_crystal_density_method 'not measured'
_exptl_crystal_description block
_exptl_crystal_F_000 3168
_exptl_crystal_size_max 0.200
_exptl_crystal_size_mid 0.200
_exptl_crystal_size_min 0.100
_refine_diff_density_max 0.28
_refine_diff_density_min -0.28
_refine_ls_extinction_method None
_refine_ls_goodness_of_fit_ref 1.1365
_refine_ls_hydrogen_treatment constr
_refine_ls_matrix_type full
_refine_ls_number_parameters 460
_refine_ls_number_reflns 5594
_refine_ls_number_restraints 0
_refine_ls_R_factor_all 0.0809
_refine_ls_R_factor_gt 0.0479
_refine_ls_shift/su_max 0.0008026
_refine_ls_shift/su_mean 0.0000393
_refine_ls_structure_factor_coef F
_refine_ls_weighting_details
;
 Method, part 1, Chebychev polynomial, (Watkin, 1994, Prince, 1982) 
 [weight] = 1.0/[A~0~*T~0~(x)+A~1~*T~1~(x) ... +A~n-1~]*T~n-1~(x)] 
 where A~i~ are the Chebychev coefficients listed below and x= Fcalc/Fmax 
 Method = Robust Weighting (Prince, 1982) 
 W = [weight] * [1-(deltaF/6*sigmaF)^2^]^2^ 
 A~i~ are: 
 0.716 0.827 0.685 0.322 0.162 
;
_refine_ls_weighting_scheme calc
_refine_ls_wR_factor_all 0.0687
_refine_ls_wR_factor_gt 0.0440
_refine_ls_wR_factor_ref 0.0404
_reflns_limit_h_max 24
_reflns_limit_h_min 0
_reflns_limit_k_max 43
_reflns_limit_k_min 0
_reflns_limit_l_max 16
_reflns_limit_l_min 0
_reflns_number_gt 6240
_reflns_number_total 9032
_reflns_threshold_expression I>2.0\s(I)
_oxford_diffrn_Wilson_B_factor 2.39
_oxford_diffrn_Wilson_scale 54.47
_oxford_refine_ls_r_factor_ref 0.0410
_oxford_refine_ls_scale 0.14865(17)
_oxford_reflns_number_all 9032
_oxford_reflns_threshold_expression_ref I>3.0\s(I)
_cod_data_source_file om4011752_si_002.cif
_cod_data_source_block compound_18
_cod_depositor_comments
;
The following automatic conversions were performed:

'_symmetry_cell_setting' value 'Orthorhombic' changed to
'orthorhombic' according to
/usr/data/users/saulius/automatic-downloads/current/ACS/lib/dictionaries/cif_core.dic
dictionary named 'cif_core.dic' version 2.4.2 from
2011-04-26.

'_atom_sites_solution_primary' value 'Direct' changed to
'direct' according to
/usr/data/users/saulius/automatic-downloads/current/ACS/lib/dictionaries/cif_core.dic
dictionary named 'cif_core.dic' version 2.4.2 from 2011-04-26.

Automatic conversion script
Id: cif_fix_values 2281 2013-09-26 08:29:07Z andrius 
;
_cod_original_sg_symbol_H-M 'P c c n '
_cod_original_formula_sum 'C39 H52 F5 N5 O1 Ti1'
_cod_database_code 4082404

loop_
_symmetry_equiv_pos_as_xyz
x,y,z
-x,-y,-z
-x+1/2,y,z+1/2
x+1/2,-y,-z+1/2
x,-y+1/2,z+1/2
-x,y+1/2,-z+1/2
-x+1/2,-y+1/2,z
x+1/2,y+1/2,-z

loop_
_atom_site_label
_atom_site_type_symbol
_atom_site_fract_x
_atom_site_fract_y
_atom_site_fract_z
_atom_site_U_iso_or_equiv
_atom_site_occupancy
_atom_site_adp_type
_atom_site_refinement_flags_posn
Ti1 Ti 0.441801(18) 0.355515(10) 0.77372(3) 0.0229 1.0000 Uani .
N1 N 0.52679(9) 0.37298(5) 0.74042(14) 0.0267 1.0000 Uani .
N2 N 0.63425(9) 0.35055(5) 0.68100(17) 0.0377 1.0000 Uani .
N3 N 0.45421(10) 0.34548(5) 0.50750(14) 0.0320 1.0000 Uani .
N4 N 0.35338(9) 0.39401(5) 0.74958(14) 0.0291 1.0000 Uani .
N5 N 0.42450(9) 0.40366(5) 0.89087(13) 0.0265 1.0000 Uani .
O1 O 0.70039(9) 0.36567(5) 0.64821(18) 0.0562 1.0000 Uani .
F1 F 0.69095(7) 0.41522(4) 0.85613(11) 0.0427 1.0000 Uani .
F2 F 0.71660(7) 0.49425(4) 0.86373(12) 0.0472 1.0000 Uani .
F3 F 0.65737(8) 0.54373(4) 0.71598(13) 0.0498 1.0000 Uani .
F4 F 0.57033(8) 0.51405(4) 0.56286(12) 0.0530 1.0000 Uani .
F5 F 0.54311(7) 0.43511(4) 0.55634(11) 0.0445 1.0000 Uani .
C1 C 0.59306(11) 0.37959(6) 0.70866(17) 0.0284 1.0000 Uani .
C2 C 0.61570(10) 0.42280(6) 0.70667(17) 0.0279 1.0000 Uani .
C3 C 0.66024(10) 0.43898(6) 0.78293(18) 0.0311 1.0000 Uani .
C4 C 0.67391(11) 0.47939(6) 0.78752(19) 0.0336 1.0000 Uani .
C5 C 0.64358(12) 0.50450(6) 0.7135(2) 0.0355 1.0000 Uani .
C6 C 0.60000(12) 0.48936(6) 0.6355(2) 0.0366 1.0000 Uani .
C7 C 0.58682(11) 0.44902(6) 0.63303(17) 0.0313 1.0000 Uani .
C8 C 0.74892(13) 0.33316(6) 0.6298(2) 0.0402 1.0000 Uani .
C9 C 0.75886(19) 0.31004(15) 0.7310(3) 0.1016 1.0000 Uani .
C10 C 0.81552(17) 0.35382(10) 0.5986(4) 0.0993 1.0000 Uani .
C11 C 0.72258(19) 0.30680(12) 0.5419(3) 0.0924 1.0000 Uani .
C12 C 0.44127(11) 0.34868(6) 0.59794(17) 0.0293 1.0000 Uani .
C13 C 0.47107(13) 0.34120(7) 0.39302(18) 0.0370 1.0000 Uani .
C14 C 0.54719(15) 0.32813(11) 0.3854(2) 0.0673 1.0000 Uani .
C15 C 0.45951(18) 0.38168(7) 0.3409(2) 0.0559 1.0000 Uani .
C16 C 0.42136(16) 0.30998(8) 0.3486(2) 0.0529 1.0000 Uani .
C17 C 0.38150(10) 0.42019(6) 0.81851(17) 0.0259 1.0000 Uani .
C18 C 0.37234(11) 0.46448(6) 0.80368(17) 0.0305 1.0000 Uani .
C19 C 0.40979(13) 0.48280(7) 0.7218(2) 0.0416 1.0000 Uani .
C20 C 0.40268(16) 0.52323(7) 0.7024(2) 0.0538 1.0000 Uani .
C21 C 0.35786(16) 0.54555(7) 0.7649(2) 0.0557 1.0000 Uani .
C22 C 0.31996(14) 0.52776(7) 0.8466(2) 0.0470 1.0000 Uani .
C23 C 0.32696(12) 0.48710(7) 0.86631(19) 0.0354 1.0000 Uani .
C24 C 0.29624(11) 0.40631(7) 0.67749(19) 0.0360 1.0000 Uani .
C25 C 0.31650(16) 0.40765(10) 0.5593(2) 0.0647 1.0000 Uani .
C26 C 0.23337(13) 0.37915(8) 0.6946(3) 0.0578 1.0000 Uani .
C27 C 0.47222(11) 0.42986(6) 0.95328(17) 0.0307 1.0000 Uani .
C28 C 0.53758(12) 0.40750(7) 0.98811(19) 0.0387 1.0000 Uani .
C29 C 0.43606(14) 0.44636(8) 1.0537(2) 0.0484 1.0000 Uani .
C30 C 0.42967(12) 0.31025(6) 0.92403(17) 0.0315 1.0000 Uani .
C31 C 0.48972(11) 0.29872(6) 0.86421(17) 0.0286 1.0000 Uani .
C32 C 0.46686(11) 0.28596(5) 0.76111(17) 0.0278 1.0000 Uani .
C33 C 0.39215(11) 0.28894(6) 0.75835(18) 0.0306 1.0000 Uani .
C34 C 0.36969(11) 0.30392(6) 0.85895(19) 0.0332 1.0000 Uani .
C35 C 0.42692(14) 0.32312(7) 1.03962(18) 0.0436 1.0000 Uani .
C36 C 0.56387(12) 0.29784(7) 0.9029(2) 0.0381 1.0000 Uani .
C37 C 0.51407(12) 0.26926(6) 0.67491(19) 0.0348 1.0000 Uani .
C38 C 0.34540(12) 0.27517(6) 0.6678(2) 0.0392 1.0000 Uani .
C39 C 0.29549(13) 0.30979(8) 0.8956(2) 0.0471 1.0000 Uani .
H91 H 0.7154 0.2955 0.7443 0.1489 1.0000 Uiso R
H92 H 0.7979 0.2917 0.7210 0.1488 1.0000 Uiso R
H93 H 0.7678 0.3291 0.7872 0.1496 1.0000 Uiso R
H101 H 0.8074 0.3684 0.5326 0.1488 1.0000 Uiso R
H102 H 0.8515 0.3337 0.5887 0.1471 1.0000 Uiso R
H103 H 0.8287 0.3715 0.6563 0.1483 1.0000 Uiso R
H111 H 0.7154 0.3242 0.4816 0.1394 1.0000 Uiso R
H112 H 0.6782 0.2949 0.5641 0.1394 1.0000 Uiso R
H113 H 0.7581 0.2870 0.5251 0.1390 1.0000 Uiso R
H141 H 0.5580 0.3263 0.3086 0.1010 1.0000 Uiso R
H142 H 0.5501 0.3020 0.4224 0.1016 1.0000 Uiso R
H143 H 0.5751 0.3489 0.4213 0.1012 1.0000 Uiso R
H151 H 0.4732 0.3803 0.2657 0.0874 1.0000 Uiso R
H152 H 0.4881 0.4020 0.3770 0.0881 1.0000 Uiso R
H153 H 0.4088 0.3887 0.3463 0.0882 1.0000 Uiso R
H161 H 0.4312 0.3072 0.2714 0.0801 1.0000 Uiso R
H162 H 0.3725 0.3195 0.3590 0.0802 1.0000 Uiso R
H163 H 0.4298 0.2840 0.3853 0.0804 1.0000 Uiso R
H191 H 0.4409 0.4668 0.6784 0.0529 1.0000 Uiso R
H201 H 0.4287 0.5360 0.6449 0.0695 1.0000 Uiso R
H211 H 0.3530 0.5734 0.7512 0.0694 1.0000 Uiso R
H221 H 0.2884 0.5433 0.8896 0.0596 1.0000 Uiso R
H231 H 0.3004 0.4742 0.9226 0.0457 1.0000 Uiso R
H241 H 0.2818 0.4341 0.6978 0.0459 1.0000 Uiso R
H251 H 0.2785 0.4192 0.5186 0.1030 1.0000 Uiso R
H252 H 0.3577 0.4247 0.5507 0.1029 1.0000 Uiso R
H253 H 0.3266 0.3803 0.5332 0.1037 1.0000 Uiso R
H261 H 0.2184 0.3811 0.7714 0.0875 1.0000 Uiso R
H262 H 0.1956 0.3884 0.6471 0.0868 1.0000 Uiso R
H263 H 0.2472 0.3516 0.6760 0.0864 1.0000 Uiso R
H271 H 0.4873 0.4529 0.9071 0.0400 1.0000 Uiso R
H281 H 0.5709 0.4270 1.0181 0.0619 1.0000 Uiso R
H282 H 0.5243 0.3882 1.0435 0.0627 1.0000 Uiso R
H283 H 0.5579 0.3938 0.9261 0.0621 1.0000 Uiso R
H291 H 0.4711 0.4620 1.0943 0.0760 1.0000 Uiso R
H292 H 0.3960 0.4627 1.0324 0.0763 1.0000 Uiso R
H293 H 0.4205 0.4235 1.0969 0.0762 1.0000 Uiso R
H351 H 0.4044 0.3492 1.0436 0.0683 1.0000 Uiso R
H352 H 0.4741 0.3241 1.0701 0.0680 1.0000 Uiso R
H353 H 0.3986 0.3038 1.0795 0.0683 1.0000 Uiso R
H361 H 0.5691 0.3160 0.9651 0.0598 1.0000 Uiso R
H362 H 0.5964 0.3064 0.8465 0.0592 1.0000 Uiso R
H363 H 0.5770 0.2709 0.9276 0.0590 1.0000 Uiso R
H371 H 0.5527 0.2876 0.6609 0.0563 1.0000 Uiso R
H372 H 0.4871 0.2661 0.6082 0.0558 1.0000 Uiso R
H373 H 0.5312 0.2428 0.6985 0.0567 1.0000 Uiso R
H381 H 0.3718 0.2739 0.5996 0.0621 1.0000 Uiso R
H382 H 0.3067 0.2937 0.6592 0.0629 1.0000 Uiso R
H383 H 0.3280 0.2485 0.6844 0.0623 1.0000 Uiso R
H391 H 0.2887 0.3374 0.9150 0.0743 1.0000 Uiso R
H392 H 0.2632 0.3032 0.8364 0.0743 1.0000 Uiso R
H393 H 0.2862 0.2926 0.9582 0.0748 1.0000 Uiso R

loop_
_atom_site_aniso_label
_atom_site_aniso_U_11
_atom_site_aniso_U_22
_atom_site_aniso_U_33
_atom_site_aniso_U_23
_atom_site_aniso_U_13
_atom_site_aniso_U_12
Ti1 0.02600(16) 0.01926(15) 0.02353(16) -0.00021(14) -0.00007(16) -0.00129(14)
N1 0.0299(9) 0.0231(8) 0.0271(9) -0.0021(7) 0.0013(7) -0.0028(7)
N2 0.0348(10) 0.0263(9) 0.0521(12) -0.0020(8) 0.0180(9) -0.0048(8)
N3 0.0416(11) 0.0267(9) 0.0277(10) -0.0019(7) -0.0034(8) 0.0019(7)
N4 0.0269(9) 0.0274(8) 0.0329(10) -0.0029(7) -0.0041(7) 0.0019(7)
N5 0.0295(9) 0.0252(8) 0.0249(9) -0.0040(7) 0.0014(7) 0.0001(7)
O1 0.0421(9) 0.0276(8) 0.0990(16) -0.0071(9) 0.0387(10) -0.0038(7)
F1 0.0401(7) 0.0400(7) 0.0480(8) 0.0067(6) -0.0066(6) -0.0031(6)
F2 0.0455(8) 0.0448(8) 0.0513(9) -0.0116(7) -0.0046(7) -0.0126(6)
F3 0.0569(9) 0.0231(6) 0.0695(10) -0.0031(6) 0.0023(8) -0.0087(6)
F4 0.0674(10) 0.0329(7) 0.0587(9) 0.0152(7) -0.0111(8) -0.0036(7)
F5 0.0576(9) 0.0380(7) 0.0378(7) 0.0036(6) -0.0095(6) -0.0107(6)
C1 0.0325(11) 0.0222(9) 0.0307(11) -0.0018(8) 0.0045(9) -0.0030(8)
C2 0.0275(10) 0.0235(9) 0.0326(12) -0.0022(8) 0.0093(9) -0.0025(8)
C3 0.0263(10) 0.0306(10) 0.0364(12) 0.0031(9) 0.0052(9) -0.0021(8)
C4 0.0294(10) 0.0310(11) 0.0403(13) -0.0089(9) 0.0038(10) -0.0082(9)
C5 0.0363(11) 0.0211(9) 0.0491(14) -0.0047(9) 0.0082(11) -0.0052(9)
C6 0.0398(12) 0.0283(11) 0.0417(13) 0.0051(9) 0.0050(11) -0.0014(10)
C7 0.0345(11) 0.0277(10) 0.0317(11) -0.0035(9) 0.0036(9) -0.0074(9)
C8 0.0367(12) 0.0331(11) 0.0508(15) -0.0058(10) 0.0142(11) 0.0029(10)
C9 0.058(2) 0.170(4) 0.076(2) 0.048(3) 0.0159(19) 0.042(2)
C10 0.0599(19) 0.0473(17) 0.191(4) -0.021(2) 0.071(2) -0.0035(16)
C11 0.071(2) 0.114(3) 0.092(3) -0.058(2) -0.007(2) 0.033(2)
C12 0.0340(11) 0.0238(10) 0.0300(11) -0.0004(8) -0.0052(10) -0.0004(9)
C13 0.0497(14) 0.0379(12) 0.0234(11) -0.0042(9) -0.0011(10) 0.0033(11)
C14 0.0546(18) 0.101(3) 0.0467(17) -0.0021(16) 0.0101(14) 0.0150(17)
C15 0.098(2) 0.0389(13) 0.0313(13) 0.0068(10) -0.0025(14) -0.0020(14)
C16 0.077(2) 0.0472(15) 0.0348(13) -0.0116(11) -0.0035(13) -0.0079(13)
C17 0.0252(10) 0.0248(9) 0.0276(10) -0.0028(8) 0.0014(9) 0.0003(8)
C18 0.0330(11) 0.0249(10) 0.0336(12) -0.0012(8) -0.0055(9) 0.0003(8)
C19 0.0474(13) 0.0339(11) 0.0435(13) 0.0009(11) 0.0001(12) -0.0027(10)
C20 0.0720(19) 0.0357(13) 0.0536(17) 0.0117(12) -0.0036(14) -0.0109(13)
C21 0.078(2) 0.0250(11) 0.0636(18) 0.0012(12) -0.0211(16) -0.0004(12)
C22 0.0528(15) 0.0331(12) 0.0552(16) -0.0159(12) -0.0173(13) 0.0121(11)
C23 0.0360(12) 0.0325(11) 0.0377(13) -0.0072(9) -0.0074(10) 0.0046(10)
C24 0.0310(11) 0.0324(11) 0.0446(13) -0.0063(10) -0.0105(10) 0.0075(9)
C25 0.0591(18) 0.092(2) 0.0428(16) 0.0076(15) -0.0169(14) 0.0283(17)
C26 0.0366(14) 0.0430(14) 0.094(2) -0.0069(14) -0.0240(15) 0.0010(11)
C27 0.0357(11) 0.0292(10) 0.0273(11) -0.0027(8) -0.0044(9) -0.0038(9)
C28 0.0352(12) 0.0468(13) 0.0340(12) -0.0099(10) -0.0043(10) -0.0005(10)
C29 0.0511(15) 0.0557(15) 0.0385(13) -0.0187(11) -0.0101(12) 0.0175(13)
C30 0.0427(13) 0.0231(9) 0.0285(11) 0.0058(8) 0.0045(9) -0.0028(9)
C31 0.0344(11) 0.0204(9) 0.0310(11) 0.0058(8) -0.0031(9) -0.0020(8)
C32 0.0314(10) 0.0172(8) 0.0347(11) 0.0015(8) 0.0020(9) -0.0006(8)
C33 0.0314(10) 0.0194(9) 0.0409(13) 0.0006(8) 0.0010(10) -0.0056(8)
C34 0.0348(11) 0.0231(10) 0.0417(13) 0.0040(9) 0.0066(10) -0.0047(9)
C35 0.0629(17) 0.0373(12) 0.0305(12) 0.0062(10) 0.0066(11) -0.0030(11)
C36 0.0399(12) 0.0335(11) 0.0408(13) 0.0030(9) -0.0099(11) 0.0000(10)
C37 0.0391(12) 0.0231(10) 0.0423(13) -0.0023(9) 0.0035(11) -0.0005(9)
C38 0.0386(12) 0.0285(11) 0.0504(15) -0.0071(10) -0.0064(11) -0.0077(9)
C39 0.0380(13) 0.0447(14) 0.0587(17) 0.0050(12) 0.0146(12) -0.0013(11)

loop_
_atom_type_symbol
_atom_type_scat_dispersion_real
_atom_type_scat_dispersion_imag
_atom_type_scat_Cromer_Mann_a1
_atom_type_scat_Cromer_Mann_b1
_atom_type_scat_Cromer_Mann_a2
_atom_type_scat_Cromer_Mann_b2
_atom_type_scat_Cromer_Mann_a3
_atom_type_scat_Cromer_Mann_b3
_atom_type_scat_Cromer_Mann_a4
_atom_type_scat_Cromer_Mann_b4
_atom_type_scat_Cromer_Mann_c
_atom_type_scat_source
C 0.0033 0.0016 2.3100 20.8439 1.0200 10.2075 1.5886 0.5687 0.8650 51.6512 0.2156 'International Tables Vol C 4.2.6.8 and 6.1.1.4'
H 0.0000 0.0000 0.4930 10.5109 0.3229 26.1257 0.1402 3.1424 0.0408 57.7998 0.0030 'International Tables Vol C 4.2.6.8 and 6.1.1.4'
N 0.0061 0.0033 12.2126 0.0057 3.1322 9.8933 2.0125 28.9975 1.1663 0.5826 -11.5290 'International Tables Vol C 4.2.6.8 and 6.1.1.4'
O 0.0106 0.0060 3.0485 13.2771 2.2868 5.7011 1.5463 0.3239 0.8670 32.9089 0.2508 'International Tables Vol C 4.2.6.8 and 6.1.1.4'
F 0.0171 0.0103 3.5392 10.2825 2.6412 4.2944 1.5170 0.2615 1.0243 26.1476 0.2776 'International Tables Vol C 4.2.6.8 and 6.1.1.4'
Ti 0.2776 0.4457 9.7595 7.8508 7.3558 0.5000 1.6991 35.6338 1.9021 116.1050 1.2807 'International Tables Vol C 4.2.6.8 and 6.1.1.4'

loop_
_geom_angle_atom_site_label_1
_geom_angle_atom_site_label_2
_geom_angle_atom_site_label_3
_geom_angle
_geom_angle_publ_flag
N1 Ti1 N4 119.27(7) yes
N1 Ti1 N5 92.81(7) yes
N4 Ti1 N5 62.09(6) yes
N1 Ti1 C12 78.89(8) yes
N4 Ti1 C12 85.45(7) yes
N5 Ti1 C12 137.21(7) yes
N1 Ti1 C30 118.35(8) yes
N4 Ti1 C30 114.21(7) yes
N5 Ti1 C30 86.39(7) yes
C12 Ti1 C30 134.53(7) yes
N1 Ti1 C31 91.24(8) yes
N4 Ti1 C31 147.68(7) yes
N5 Ti1 C31 109.42(7) yes
C12 Ti1 C31 112.63(7) yes
C30 Ti1 C31 34.35(7) yes
N1 Ti1 C32 97.11(8) yes
N4 Ti1 C32 137.43(7) yes
N5 Ti1 C32 142.36(7) yes
C12 Ti1 C32 80.41(7) yes
C30 Ti1 C32 57.01(7) yes
N1 Ti1 C33 129.88(7) yes
N4 Ti1 C33 103.54(7) yes
N5 Ti1 C33 131.87(7) yes
C12 Ti1 C33 79.88(7) yes
C30 Ti1 C33 56.38(7) yes
N1 Ti1 C34 147.93(8) yes
N4 Ti1 C34 92.43(7) yes
N5 Ti1 C34 98.57(7) yes
C12 Ti1 C34 110.63(8) yes
C30 Ti1 C34 33.86(8) yes
C31 Ti1 C32 34.50(7) yes
C31 Ti1 C33 57.01(7) yes
C32 Ti1 C33 34.53(7) yes
C31 Ti1 C34 56.70(7) yes
C32 Ti1 C34 56.70(7) yes
C33 Ti1 C34 33.59(7) yes
Ti1 N1 C1 169.81(15) yes
O1 N2 C1 110.29(16) yes
C12 N3 C13 179.5(2) yes
Ti1 N4 C17 89.40(12) yes
Ti1 N4 C24 146.91(14) yes
C17 N4 C24 120.17(17) yes
Ti1 N5 C17 87.33(12) yes
Ti1 N5 C27 133.43(13) yes
C17 N5 C27 118.81(16) yes
N2 O1 C8 110.20(15) yes
N1 C1 N2 121.63(18) yes
N1 C1 C2 115.61(17) yes
N2 C1 C2 122.76(18) yes
C1 C2 C3 122.72(19) yes
C1 C2 C7 120.39(19) yes
C3 C2 C7 116.61(18) yes
C2 C3 F1 119.89(18) yes
C2 C3 C4 122.0(2) yes
F1 C3 C4 118.1(2) yes
F2 C4 C3 120.5(2) yes
F2 C4 C5 119.90(18) yes
C3 C4 C5 119.6(2) yes
F3 C5 C4 120.2(2) yes
F3 C5 C6 119.8(2) yes
C4 C5 C6 119.98(19) yes
F4 C6 C5 119.88(19) yes
F4 C6 C7 120.8(2) yes
C5 C6 C7 119.3(2) yes
F5 C7 C2 119.54(18) yes
F5 C7 C6 117.9(2) yes
C2 C7 C6 122.5(2) yes
O1 C8 C9 109.9(2) yes
O1 C8 C10 103.63(19) yes
C9 C8 C10 110.5(3) yes
O1 C8 C11 110.2(2) yes
C9 C8 C11 110.6(3) yes
C10 C8 C11 111.8(3) yes
C8 C9 H91 107.1 no
C8 C9 H92 108.6 no
H91 C9 H92 110.9 no
C8 C9 H93 106.8 no
H91 C9 H93 111.2 no
H92 C9 H93 112.0 no
C8 C10 H101 108.4 no
C8 C10 H102 108.1 no
H101 C10 H102 111.0 no
C8 C10 H103 108.3 no
H101 C10 H103 111.2 no
H102 C10 H103 109.6 no
C8 C11 H111 104.9 no
C8 C11 H112 109.2 no
H111 C11 H112 110.2 no
C8 C11 H113 108.9 no
H111 C11 H113 110.4 no
H112 C11 H113 112.9 no
Ti1 C12 N3 167.35(19) yes
N3 C13 C14 107.4(2) yes
N3 C13 C15 107.02(18) yes
C14 C13 C15 111.7(2) yes
N3 C13 C16 106.4(2) yes
C14 C13 C16 112.2(2) yes
C15 C13 C16 111.8(2) yes
C13 C14 H141 106.3 no
C13 C14 H142 106.3 no
H141 C14 H142 112.5 no
C13 C14 H143 106.6 no
H141 C14 H143 111.8 no
H142 C14 H143 112.8 no
C13 C15 H151 109.1 no
C13 C15 H152 110.3 no
H151 C15 H152 108.7 no
C13 C15 H153 108.8 no
H151 C15 H153 109.7 no
H152 C15 H153 110.2 no
C13 C16 H161 107.5 no
C13 C16 H162 108.5 no
H161 C16 H162 109.8 no
C13 C16 H163 109.6 no
H161 C16 H163 109.4 no
H162 C16 H163 111.9 no
N4 C17 N5 113.79(17) yes
N4 C17 C18 121.48(18) yes
N5 C17 C18 124.20(18) yes
C17 C18 C19 117.81(19) yes
C17 C18 C23 122.9(2) yes
C19 C18 C23 119.3(2) yes
C18 C19 C20 120.8(2) yes
C18 C19 H191 118.7 no
C20 C19 H191 120.6 no
C19 C20 C21 119.8(3) yes
C19 C20 H201 120.6 no
C21 C20 H201 119.6 no
C20 C21 C22 120.3(2) yes
C20 C21 H211 119.5 no
C22 C21 H211 120.2 no
C21 C22 C23 120.1(2) yes
C21 C22 H221 120.2 no
C23 C22 H221 119.7 no
C22 C23 C18 119.8(2) yes
C22 C23 H231 121.0 no
C18 C23 H231 119.2 no
N4 C24 C25 113.98(19) yes
N4 C24 C26 109.47(19) yes
C25 C24 C26 110.7(2) yes
N4 C24 H241 108.2 no
C25 C24 H241 106.6 no
C26 C24 H241 107.7 no
C24 C25 H251 109.0 no
C24 C25 H252 109.1 no
H251 C25 H252 108.2 no
C24 C25 H253 109.8 no
H251 C25 H253 110.2 no
H252 C25 H253 110.4 no
C24 C26 H261 108.7 no
C24 C26 H262 107.9 no
H261 C26 H262 110.0 no
C24 C26 H263 108.5 no
H261 C26 H263 111.1 no
H262 C26 H263 110.6 no
N5 C27 C28 111.16(17) yes
N5 C27 C29 111.20(18) yes
C28 C27 C29 108.59(18) yes
N5 C27 H271 109.5 no
C28 C27 H271 107.9 no
C29 C27 H271 108.4 no
C27 C28 H281 108.1 no
C27 C28 H282 108.2 no
H281 C28 H282 110.0 no
C27 C28 H283 109.6 no
H281 C28 H283 110.7 no
H282 C28 H283 110.1 no
C27 C29 H291 107.5 no
C27 C29 H292 109.7 no
H291 C29 H292 111.8 no
C27 C29 H293 107.4 no
H291 C29 H293 110.0 no
H292 C29 H293 110.3 no
Ti1 C30 C31 71.96(11) yes
Ti1 C30 C34 74.48(12) yes
C31 C30 C34 108.36(18) yes
Ti1 C30 C35 124.11(14) yes
C31 C30 C35 127.4(2) yes
C34 C30 C35 124.0(2) yes
Ti1 C31 C30 73.68(11) yes
Ti1 C31 C32 72.51(11) yes
C30 C31 C32 107.72(18) yes
Ti1 C31 C36 121.90(14) yes
C30 C31 C36 127.1(2) yes
C32 C31 C36 125.1(2) yes
Ti1 C32 C31 72.99(11) yes
Ti1 C32 C33 74.53(11) yes
C31 C32 C33 107.93(19) yes
Ti1 C32 C37 122.00(13) yes
C31 C32 C37 124.60(19) yes
C33 C32 C37 127.3(2) yes
Ti1 C33 C32 70.94(11) yes
Ti1 C33 C34 73.90(11) yes
C32 C33 C34 107.87(19) yes
Ti1 C33 C38 124.78(14) yes
C32 C33 C38 126.0(2) yes
C34 C33 C38 126.0(2) yes
Ti1 C34 C30 71.66(11) yes
Ti1 C34 C33 72.50(12) yes
C30 C34 C33 108.10(19) yes
Ti1 C34 C39 124.64(15) yes
C30 C34 C39 124.8(2) yes
C33 C34 C39 126.9(2) yes
C30 C35 H351 108.8 no
C30 C35 H352 110.4 no
H351 C35 H352 110.9 no
C30 C35 H353 108.2 no
H351 C35 H353 108.9 no
H352 C35 H353 109.7 no
C31 C36 H361 109.5 no
C31 C36 H362 111.4 no
H361 C36 H362 108.1 no
C31 C36 H363 111.0 no
H361 C36 H363 107.3 no
H362 C36 H363 109.3 no
C32 C37 H371 110.1 no
C32 C37 H372 108.9 no
H371 C37 H372 108.3 no
C32 C37 H373 108.8 no
H371 C37 H373 111.6 no
H372 C37 H373 109.1 no
C33 C38 H381 110.4 no
C33 C38 H382 109.7 no
H381 C38 H382 108.8 no
C33 C38 H383 109.0 no
H381 C38 H383 108.5 no
H382 C38 H383 110.5 no
C34 C39 H391 109.1 no
C34 C39 H392 109.7 no
H391 C39 H392 108.4 no
C34 C39 H393 109.5 no
H391 C39 H393 109.9 no
H392 C39 H393 110.2 no

loop_
_geom_bond_atom_site_label_1
_geom_bond_atom_site_label_2
_geom_bond_distance
_geom_bond_publ_flag
Ti1 N1 1.7739(17) yes
Ti1 N4 2.1459(17) yes
Ti1 N5 2.1957(17) yes
Ti1 C12 2.191(2) yes
Ti1 C30 2.414(2) yes
Ti1 C31 2.391(2) yes
Ti1 C32 2.3851(19) yes
Ti1 C33 2.4321(19) yes
Ti1 C34 2.450(2) yes
N1 C1 1.344(3) yes
N2 O1 1.420(2) yes
N2 C1 1.298(3) yes
N3 C12 1.153(3) yes
N3 C13 1.462(3) yes
N4 C17 1.337(3) yes
N4 C24 1.469(3) yes
N5 C17 1.336(3) yes
N5 C27 1.483(3) yes
O1 C8 1.449(3) yes
F1 C3 1.342(2) yes
F2 C4 1.343(2) yes
F3 C5 1.341(2) yes
F4 C6 1.347(3) yes
F5 C7 1.348(2) yes
C1 C2 1.512(3) yes
C2 C3 1.382(3) yes
C2 C7 1.382(3) yes
C3 C4 1.381(3) yes
C4 C5 1.373(3) yes
C5 C6 1.373(3) yes
C6 C7 1.376(3) yes
C8 C9 1.487(4) yes
C8 C10 1.499(4) yes
C8 C11 1.490(4) yes
C9 H91 0.976 no
C9 H92 0.974 no
C9 H93 0.960 no
C10 H101 0.965 no
C10 H102 0.972 no
C10 H103 0.962 no
C11 H111 0.957 no
C11 H112 0.977 no
C11 H113 0.971 no
C13 C14 1.521(4) yes
C13 C15 1.519(3) yes
C13 C16 1.516(3) yes
C14 H141 0.976 no
C14 H142 0.991 no
C14 H143 0.983 no
C15 H151 0.970 no
C15 H152 0.982 no
C15 H153 0.998 no
C16 H161 0.980 no
C16 H162 0.994 no
C16 H163 0.995 no
C17 C18 1.506(3) yes
C18 C19 1.385(3) yes
C18 C23 1.389(3) yes
C19 C20 1.383(3) yes
C19 H191 0.966 no
C20 C21 1.375(4) yes
C20 H201 0.969 no
C21 C22 1.381(4) yes
C21 H211 0.952 no
C22 C23 1.391(3) yes
C22 H221 0.958 no
C23 H231 0.965 no
C24 C25 1.515(4) yes
C24 C26 1.522(3) yes
C24 H241 1.003 no
C25 H251 0.965 no
C25 H252 0.978 no
C25 H253 0.990 no
C26 H261 0.996 no
C26 H262 0.981 no
C26 H263 0.988 no
C27 C28 1.518(3) yes
C27 C29 1.527(3) yes
C27 H271 1.005 no
C28 H281 0.984 no
C28 H282 0.978 no
C28 H283 0.976 no
C29 H291 0.988 no
C29 H292 0.977 no
C29 H293 0.980 no
C30 C31 1.419(3) yes
C30 C34 1.417(3) yes
C30 C35 1.497(3) yes
C31 C32 1.416(3) yes
C31 C36 1.495(3) yes
C32 C33 1.431(3) yes
C32 C37 1.506(3) yes
C33 C34 1.411(3) yes
C33 C38 1.507(3) yes
C34 C39 1.501(3) yes
C35 H351 0.975 no
C35 H352 0.978 no
C35 H353 0.978 no
C36 H361 0.987 no
C36 H362 0.978 no
C36 H363 0.986 no
C37 H371 0.976 no
C37 H372 0.980 no
C37 H373 0.990 no
C38 H381 0.986 no
C38 H382 0.971 no
C38 H383 0.975 no
C39 H391 0.966 no
C39 H392 0.983 no
C39 H393 0.983 no
